data_7232173
loop_
_publ_author_name
'Li, Wei'
'Zhu, Jian-Nan'
'Shen, Nan-Nan'
'Xiong, Wei-Wei'
'Huang, Xiao-Ying'

_publ_section_title
;
 Assembling [M(P4Mo6)2] (M = Na, Mn, Na/Cu) dimeric clusters via
 transition metal/sodium ions into 0D to 3D phosphomolybdates
;
_journal_issue 6
_journal_name_full CrystEngComm
_journal_page_first 971
_journal_paper_doi 10.1039/C8CE01866A
_journal_volume 21
_journal_year 2019
_chemical_formula_sum 'C14 H80 Mn2 Mo12 N7 Na O68 P8'
_chemical_formula_weight 2966.76
_space_group_crystal_system monoclinic
_space_group_IT_number 14
_space_group_name_Hall '-P 2ybc'
_space_group_name_H-M_alt 'P 1 21/c 1'
_symmetry_space_group_name_Hall '-P 2ybc'
_symmetry_space_group_name_H-M 'P 1 21/c 1'
_atom_sites_solution_hydrogens difmap
_audit_creation_method SHELXL-2016/6
_audit_update_record
;
2018-10-30 deposited with the CCDC.
2018-12-26 downloaded from the CCDC.
;
_cell_angle_alpha 90
_cell_angle_beta 92.836(2)
_cell_angle_gamma 90
_cell_formula_units_Z 4
_cell_length_a 16.333(2)
_cell_length_b 21.724(3)
_cell_length_c 21.913(3)
_cell_measurement_reflns_used 9926
_cell_measurement_temperature 296(2)
_cell_measurement_theta_max 28.584
_cell_measurement_theta_min 2.642
_cell_volume 7765.6(18)
_computing_structure_refinement 'SHELXL-2016/6 (Sheldrick, 2016)'
_diffrn_ambient_temperature 296(2)
_diffrn_measured_fraction_theta_full 0.999
_diffrn_measured_fraction_theta_max 0.912
_diffrn_measurement_device_type Bruker
_diffrn_radiation_type MoK\a
_diffrn_radiation_wavelength 0.71073
_diffrn_reflns_av_R_equivalents 0.0255
_diffrn_reflns_av_unetI/netI 0.0356
_diffrn_reflns_Laue_measured_fraction_full 0.999
_diffrn_reflns_Laue_measured_fraction_max 0.912
_diffrn_reflns_limit_h_max 22
_diffrn_reflns_limit_h_min -21
_diffrn_reflns_limit_k_max 20
_diffrn_reflns_limit_k_min -29
_diffrn_reflns_limit_l_max 23
_diffrn_reflns_limit_l_min -28
_diffrn_reflns_number 48947
_diffrn_reflns_point_group_measured_fraction_full 0.999
_diffrn_reflns_point_group_measured_fraction_max 0.912
_diffrn_reflns_theta_full 25.242
_diffrn_reflns_theta_max 28.947
_diffrn_reflns_theta_min 1.248
_exptl_absorpt_coefficient_mu 2.472
_exptl_absorpt_correction_type multi-scan
_exptl_crystal_colour orange
_exptl_crystal_density_diffrn 2.538
_exptl_crystal_description strip
_exptl_crystal_F_000 5768
_exptl_crystal_size_max 0.42
_exptl_crystal_size_mid 0.15
_exptl_crystal_size_min 0.12
_exptl_transmission_factor_max 0.743
_exptl_transmission_factor_min 0.647
_refine_diff_density_max 1.212
_refine_diff_density_min -0.811
_refine_diff_density_rms 0.125
_refine_ls_extinction_method none
_refine_ls_goodness_of_fit_ref 1.020
_refine_ls_hydrogen_treatment mixed
_refine_ls_matrix_type full
_refine_ls_number_parameters 814
_refine_ls_number_reflns 18723
_refine_ls_number_restraints 20
_refine_ls_restrained_S_all 1.020
_refine_ls_R_factor_all 0.0411
_refine_ls_R_factor_gt 0.0298
_refine_ls_shift/su_max 0.002
_refine_ls_shift/su_mean 0.000
_refine_ls_structure_factor_coef Fsqd
_refine_ls_weighting_details 'w=1/[\s^2^(Fo^2^)+(0.0100P)^2^+28.0000P] where P=(Fo^2^+2Fc^2^)/3'
_refine_ls_weighting_scheme calc
_refine_ls_wR_factor_gt 0.0589
_refine_ls_wR_factor_ref 0.0623
_reflns_Friedel_coverage 0.000
_reflns_number_gt 15336
_reflns_number_total 18723
_reflns_threshold_expression 'I > 2\s(I)'
_cod_data_source_file c8ce01866a2.cif
_cod_data_source_block x_sq_CCDC1
_cod_depositor_comments 'Adding full bibliography for 7232169--7232174.cif.'
_cod_original_cell_volume 7765.5(17)
_cod_database_code 7232173
_shelx_shelxl_version_number 2016/6
_shelx_space_group_comment
;
The symmetry employed for this shelxl refinement is uniquely defined
by the following loop, which should always be used as a source of
symmetry information in preference to the above space-group names.
They are only intended as comments.
;

loop_
_space_group_symop_operation_xyz
'x, y, z'
'-x, y+1/2, -z+1/2'
'-x, -y, -z'
'x, -y-1/2, z-1/2'

loop_
_atom_site_label
_atom_site_type_symbol
_atom_site_fract_x
_atom_site_fract_y
_atom_site_fract_z
_atom_site_U_iso_or_equiv
_atom_site_adp_type
_atom_site_occupancy
_atom_site_site_symmetry_order
_atom_site_calc_flag
_atom_site_refinement_flags_posn
_atom_site_refinement_flags_adp
_atom_site_refinement_flags_occupancy
Mo1 Mo 0.37867(2) 0.63889(2) 0.43067(2) 0.01638(7) Uani 1 1 d . . .
Mo2 Mo 0.27960(2) 0.56436(2) 0.48260(2) 0.01588(7) Uani 1 1 d . . .
Mo3 Mo 0.30610(2) 0.40489(2) 0.46989(2) 0.01429(6) Uani 1 1 d . . .
Mo4 Mo 0.42070(2) 0.36104(2) 0.40441(2) 0.01522(7) Uani 1 1 d . . .
Mo5 Mo 0.55726(2) 0.46183(2) 0.33589(2) 0.01667(7) Uani 1 1 d . . .
Mo6 Mo 0.54021(2) 0.58010(2) 0.34806(2) 0.01620(7) Uani 1 1 d . . .
Mo7 Mo 0.09612(2) 0.37103(2) 0.10529(2) 0.01777(7) Uani 1 1 d . . .
Mo8 Mo 0.20404(2) 0.41289(2) 0.03335(2) 0.01725(7) Uani 1 1 d . . .
Mo9 Mo 0.21381(2) 0.57151(2) 0.00089(2) 0.01982(7) Uani 1 1 d . . .
Mo10 Mo 0.11368(2) 0.64737(2) 0.05108(2) 0.01923(7) Uani 1 1 d . . .
Mo11 Mo -0.03238(2) 0.59004(2) 0.14905(2) 0.01721(7) Uani 1 1 d . . .
Mo12 Mo -0.04238(2) 0.47302(2) 0.17035(2) 0.01810(7) Uani 1 1 d . . .
Mn1 Mn 0.23429(3) 0.58663(3) 0.26418(3) 0.01867(12) Uani 1 1 d . . .
Mn2 Mn 0.500000 0.500000 0.500000 0.01559(16) Uani 1 2 d S . P
Mn3 Mn 0.000000 0.500000 0.000000 0.02090(18) Uani 1 2 d S . P
P1 P 0.35575(5) 0.50323(4) 0.35490(4) 0.01263(18) Uani 1 1 d . . .
P2 P 0.12170(6) 0.47075(5) 0.44613(4) 0.0183(2) Uani 1 1 d D . .
P3 P 0.45085(6) 0.35668(5) 0.25545(5) 0.0222(2) Uani 1 1 d D . .
P4 P 0.40179(6) 0.67403(5) 0.28542(5) 0.0222(2) Uani 1 1 d D . .
P5 P 0.15342(5) 0.51933(4) 0.13858(4) 0.01332(18) Uani 1 1 d . . .
P6 P 0.38028(6) 0.48588(6) 0.02374(5) 0.0258(2) Uani 1 1 d . . .
P7 P 0.10334(6) 0.69567(5) 0.19351(5) 0.0205(2) Uani 1 1 d D . .
P8 P 0.06488(6) 0.37157(5) 0.25565(4) 0.0217(2) Uani 1 1 d D . .
O1 O 0.40522(14) 0.56372(11) 0.36358(11) 0.0146(5) Uani 1 1 d . . .
O2 O 0.26530(16) 0.61644(12) 0.41029(12) 0.0226(6) Uani 1 1 d . . .
O3 O 0.40017(15) 0.57104(11) 0.48901(11) 0.0157(5) Uani 1 1 d . . .
O4 O 0.50593(16) 0.63901(12) 0.41905(12) 0.0194(6) Uani 1 1 d D . .
H4 H 0.529(2) 0.6248(18) 0.4498(12) 0.023 Uiso 1 1 d D U .
O5 O 0.37098(17) 0.68775(13) 0.34952(12) 0.0259(6) Uani 1 1 d . . .
O6 O 0.37511(18) 0.70125(13) 0.47531(14) 0.0312(7) Uani 1 1 d . . .
O7 O 0.30887(14) 0.49206(11) 0.41379(11) 0.0151(5) Uani 1 1 d . . .
O8 O 0.16182(16) 0.53249(13) 0.46239(14) 0.0272(6) Uani 1 1 d . . .
O9 O 0.29430(15) 0.47999(12) 0.52958(11) 0.0172(5) Uani 1 1 d D . .
H9 H 0.3362(15) 0.4814(19) 0.5516(15) 0.021 Uiso 1 1 d D U .
O10 O 0.25344(18) 0.60759(14) 0.54198(13) 0.0300(7) Uani 1 1 d . . .
O11 O 0.42541(14) 0.41881(11) 0.47417(10) 0.0144(5) Uani 1 1 d . . .
O12 O 0.30291(15) 0.36612(12) 0.39021(12) 0.0207(6) Uani 1 1 d . . .
O13 O 0.18145(15) 0.41645(13) 0.45510(13) 0.0227(6) Uani 1 1 d . . .
O14 O 0.29643(17) 0.34794(13) 0.52067(13) 0.0274(6) Uani 1 1 d . . .
O15 O 0.41898(14) 0.45052(11) 0.35003(11) 0.0148(5) Uani 1 1 d . . .
O16 O 0.54350(15) 0.38616(12) 0.39361(11) 0.0179(5) Uani 1 1 d D . .
H16 H 0.569(2) 0.3949(19) 0.4254(11) 0.022 Uiso 1 1 d D U .
O17 O 0.42529(17) 0.32723(13) 0.31592(12) 0.0246(6) Uani 1 1 d . . .
O18 O 0.43792(18) 0.29281(13) 0.43827(13) 0.0286(7) Uani 1 1 d . . .
O19 O 0.55032(15) 0.51341(12) 0.40977(11) 0.0160(5) Uani 1 1 d . . .
O20 O 0.52074(16) 0.52585(13) 0.27896(11) 0.0217(6) Uani 1 1 d . . .
O21 O 0.52329(17) 0.40081(14) 0.26771(12) 0.0259(6) Uani 1 1 d . . .
O22 O 0.65872(17) 0.45648(14) 0.32835(13) 0.0287(7) Uani 1 1 d . . .
O23 O 0.63753(16) 0.60457(14) 0.34405(13) 0.0273(6) Uani 1 1 d . . .
O24 O 0.29744(15) 0.50695(12) 0.29984(11) 0.0183(5) Uani 1 1 d . . .
O25 O 0.0854(2) 0.47144(16) 0.38127(14) 0.0433(9) Uani 1 1 d . . .
O26 O 0.0525(2) 0.45963(16) 0.48971(16) 0.0446(9) Uani 1 1 d . . .
H26 H 0.071278 0.451761 0.524257 0.054 Uiso 1 1 d DR U .
O27 O 0.37973(18) 0.38799(15) 0.22154(13) 0.0316(7) Uani 1 1 d . . .
O28 O 0.48110(18) 0.30493(14) 0.21474(13) 0.0316(7) Uani 1 1 d D . .
H28 H 0.4435(13) 0.2927(13) 0.1917(14) 0.038 Uiso 1 1 d D U .
O29 O 0.34388(17) 0.63237(14) 0.24851(13) 0.0282(7) Uani 1 1 d . . .
O30 O 0.40642(18) 0.73518(14) 0.25041(13) 0.0322(7) Uani 1 1 d . . .
H30 H 0.444892 0.756120 0.264139 0.039 Uiso 1 1 d DR U .
O31 O 0.48938(16) 0.64763(13) 0.29166(12) 0.0253(6) Uani 1 1 d . . .
O32 O 0.09429(15) 0.46563(12) 0.15144(11) 0.0162(5) Uani 1 1 d . . .
O33 O 0.21342(16) 0.38306(13) 0.11695(12) 0.0222(6) Uani 1 1 d . . .
O34 O 0.08364(15) 0.42120(12) 0.03034(11) 0.0174(5) Uani 1 1 d . . .
O35 O 0.10199(19) 0.34708(13) 0.19809(12) 0.0283(7) Uani 1 1 d . . .
O36 O -0.02710(16) 0.39313(13) 0.11810(12) 0.0218(6) Uani 1 1 d D . .
H36 H -0.052(2) 0.399(2) 0.0853(10) 0.026 Uiso 1 1 d D U .
O37 O 0.08360(19) 0.29886(14) 0.07949(13) 0.0327(7) Uani 1 1 d . . .
O38 O 0.19462(14) 0.50532(12) 0.07817(11) 0.0153(5) Uani 1 1 d . . .
O39 O 0.20381(16) 0.48138(13) -0.03564(11) 0.0206(6) Uani 1 1 d D . .
H39 H 0.1602(14) 0.478(2) -0.0552(16) 0.025 Uiso 1 1 d D U .
O40 O 0.32708(16) 0.43322(14) 0.04631(13) 0.0280(7) Uani 1 1 d . . .
O41 O 0.21817(18) 0.35173(14) -0.01159(13) 0.0324(7) Uani 1 1 d . . .
O42 O 0.33325(17) 0.54675(15) 0.02132(16) 0.0376(8) Uani 1 1 d . . .
O43 O 0.09286(15) 0.57298(12) 0.00086(11) 0.0190(5) Uani 1 1 d . . .
O44 O 0.22999(16) 0.63173(13) 0.06530(13) 0.0260(6) Uani 1 1 d . . .
O45 O 0.2303(2) 0.60796(15) -0.06464(14) 0.0400(8) Uani 1 1 d . . .
O46 O 0.10105(14) 0.57822(11) 0.12913(11) 0.0147(5) Uani 1 1 d . . .
O47 O 0.12403(18) 0.70410(13) 0.12654(12) 0.0265(6) Uani 1 1 d . . .
O48 O -0.01097(15) 0.64282(12) 0.07088(11) 0.0198(6) Uani 1 1 d . . .
O49 O 0.1062(2) 0.70376(14) -0.00051(14) 0.0374(8) Uani 1 1 d . . .
O50 O -0.00428(16) 0.54132(13) 0.22148(11) 0.0230(6) Uani 1 1 d . . .
O51 O -0.04364(15) 0.51943(12) 0.09268(11) 0.0180(5) Uani 1 1 d . . .
O52 O 0.02018(17) 0.66317(14) 0.19726(12) 0.0258(6) Uani 1 1 d . . .
O53 O -0.13043(17) 0.61137(15) 0.15603(13) 0.0301(7) Uani 1 1 d . . .
O54 O -0.00611(17) 0.41606(14) 0.24173(12) 0.0278(7) Uani 1 1 d . . .
O55 O -0.14292(17) 0.46689(15) 0.18192(13) 0.0306(7) Uani 1 1 d . . .
O56 O 0.21808(15) 0.52635(12) 0.18952(11) 0.0193(6) Uani 1 1 d . . .
O57 O 0.45549(17) 0.49192(18) 0.06781(13) 0.0393(9) Uani 1 1 d . . .
O58 O 0.40736(17) 0.46873(17) -0.04067(13) 0.0360(8) Uani 1 1 d D . .
H58 H 0.4514(16) 0.483(2) -0.050(2) 0.043 Uiso 1 1 d D U .
O59 O 0.17185(18) 0.66674(13) 0.23153(13) 0.0291(7) Uani 1 1 d . . .
O60 O 0.09281(19) 0.76117(14) 0.22213(13) 0.0313(7) Uani 1 1 d D . .
H60 H 0.094(2) 0.7859(8) 0.1942(10) 0.038 Uiso 1 1 d D U .
O61 O 0.13680(17) 0.40758(14) 0.28967(13) 0.0272(6) Uani 1 1 d D . .
H61 H 0.123(3) 0.4266(19) 0.3197(13) 0.033 Uiso 1 1 d D U .
O62 O 0.03950(19) 0.32114(15) 0.29752(13) 0.0339(7) Uani 1 1 d D . .
H62 H 0.033(2) 0.2881(7) 0.2802(12) 0.041 Uiso 1 1 d D U .
O63 O 0.12137(18) 0.56868(16) 0.30839(14) 0.0329(7) Uani 1 1 d D . .
H63A H 0.117(3) 0.5429(17) 0.3355(15) 0.049 Uiso 1 1 d D U .
H63B H 0.089(2) 0.564(2) 0.2785(13) 0.049 Uiso 1 1 d D U .
Na1 Na 0.25086(10) 0.42473(8) 0.23437(8) 0.0336(4) Uani 1 1 d . . .

loop_
_atom_site_aniso_label
_atom_site_aniso_U_11
_atom_site_aniso_U_22
_atom_site_aniso_U_33
_atom_site_aniso_U_23
_atom_site_aniso_U_13
_atom_site_aniso_U_12
Mo1 0.01686(15) 0.01378(16) 0.01827(15) 0.00185(12) -0.00134(12) 0.00039(12)
Mo2 0.01326(14) 0.01479(16) 0.01969(16) -0.00126(12) 0.00172(12) 0.00105(12)
Mo3 0.01310(14) 0.01389(15) 0.01579(15) 0.00080(12) -0.00024(11) -0.00074(12)
Mo4 0.01582(15) 0.01314(15) 0.01652(15) -0.00195(12) -0.00107(12) 0.00103(12)
Mo5 0.01518(15) 0.02242(17) 0.01247(14) -0.00192(13) 0.00137(12) 0.00038(13)
Mo6 0.01425(14) 0.02065(17) 0.01354(14) 0.00411(12) -0.00081(12) -0.00261(13)
Mo7 0.02018(16) 0.01779(17) 0.01503(15) 0.00137(12) -0.00237(12) -0.00126(13)
Mo8 0.01384(14) 0.02033(17) 0.01745(15) -0.00206(13) -0.00060(12) 0.00277(13)
Mo9 0.01781(16) 0.02211(18) 0.02000(16) 0.00039(13) 0.00551(13) -0.00341(13)
Mo10 0.02341(17) 0.01736(17) 0.01696(15) 0.00164(13) 0.00162(13) -0.00085(13)
Mo11 0.01389(15) 0.02336(17) 0.01428(15) -0.00173(13) -0.00029(12) 0.00288(13)
Mo12 0.01481(15) 0.02618(18) 0.01328(14) 0.00295(13) 0.00048(12) -0.00142(13)
Mn1 0.0177(3) 0.0183(3) 0.0196(3) -0.0012(2) -0.0033(2) 0.0011(2)
Mn2 0.0163(4) 0.0165(4) 0.0139(4) 0.0000(3) 0.0002(3) -0.0005(3)
Mn3 0.0184(4) 0.0258(5) 0.0185(4) 0.0005(3) 0.0008(3) 0.0000(4)
P1 0.0130(4) 0.0145(5) 0.0102(4) 0.0011(3) -0.0013(3) -0.0004(4)
P2 0.0121(4) 0.0237(5) 0.0192(5) 0.0008(4) 0.0010(4) -0.0011(4)
P3 0.0231(5) 0.0250(6) 0.0181(5) -0.0088(4) -0.0022(4) 0.0051(4)
P4 0.0205(5) 0.0222(5) 0.0233(5) 0.0111(4) -0.0052(4) -0.0045(4)
P5 0.0119(4) 0.0159(5) 0.0121(4) -0.0001(3) -0.0010(3) 0.0016(4)
P6 0.0113(4) 0.0438(7) 0.0225(5) -0.0054(5) 0.0018(4) -0.0026(4)
P7 0.0220(5) 0.0178(5) 0.0213(5) -0.0030(4) -0.0030(4) 0.0048(4)
P8 0.0238(5) 0.0248(6) 0.0163(5) 0.0063(4) -0.0019(4) -0.0074(4)
O1 0.0146(12) 0.0152(13) 0.0139(12) 0.0025(10) -0.0007(9) -0.0002(10)
O2 0.0189(13) 0.0207(15) 0.0278(15) 0.0016(12) -0.0032(11) -0.0014(11)
O3 0.0165(12) 0.0160(13) 0.0144(12) 0.0004(10) -0.0004(10) -0.0005(10)
O4 0.0177(13) 0.0195(14) 0.0204(13) 0.0012(11) -0.0055(11) -0.0024(11)
O5 0.0299(15) 0.0217(15) 0.0258(15) 0.0100(12) -0.0022(12) 0.0038(12)
O6 0.0365(17) 0.0210(16) 0.0363(17) -0.0040(13) 0.0036(14) -0.0018(13)
O7 0.0141(12) 0.0164(13) 0.0149(12) -0.0015(10) 0.0011(10) 0.0006(10)
O8 0.0136(13) 0.0222(15) 0.0453(18) -0.0034(13) -0.0020(12) 0.0009(11)
O9 0.0173(13) 0.0187(14) 0.0155(12) 0.0006(11) -0.0003(10) -0.0018(11)
O10 0.0295(16) 0.0290(17) 0.0323(16) -0.0080(13) 0.0100(13) 0.0004(13)
O11 0.0134(12) 0.0164(13) 0.0132(12) -0.0011(10) -0.0010(9) -0.0012(10)
O12 0.0184(13) 0.0197(14) 0.0240(14) -0.0033(11) -0.0003(11) -0.0008(11)
O13 0.0131(12) 0.0218(15) 0.0332(15) -0.0015(12) 0.0008(11) -0.0003(11)
O14 0.0275(15) 0.0244(16) 0.0307(15) 0.0082(13) 0.0058(12) -0.0026(12)
O15 0.0142(12) 0.0154(13) 0.0147(12) -0.0009(10) -0.0006(10) 0.0006(10)
O16 0.0148(13) 0.0218(14) 0.0170(13) -0.0004(11) -0.0022(10) 0.0040(11)
O17 0.0318(16) 0.0196(15) 0.0225(14) -0.0094(12) 0.0013(12) -0.0008(12)
O18 0.0323(16) 0.0196(15) 0.0340(16) 0.0036(13) 0.0007(13) 0.0025(13)
O19 0.0149(12) 0.0183(13) 0.0146(12) 0.0023(10) -0.0010(10) -0.0002(10)
O20 0.0227(14) 0.0301(16) 0.0123(12) 0.0012(11) 0.0004(10) -0.0023(12)
O21 0.0287(15) 0.0329(17) 0.0167(13) -0.0105(12) 0.0056(11) -0.0021(13)
O22 0.0198(14) 0.0382(18) 0.0287(15) -0.0009(13) 0.0056(12) 0.0034(13)
O23 0.0194(14) 0.0338(17) 0.0286(15) 0.0042(13) 0.0005(12) -0.0068(12)
O24 0.0194(13) 0.0205(14) 0.0143(12) 0.0004(10) -0.0052(10) 0.0004(11)
O25 0.058(2) 0.042(2) 0.0279(17) -0.0044(15) -0.0171(15) 0.0107(17)
O26 0.0358(18) 0.046(2) 0.054(2) 0.0087(18) 0.0252(16) -0.0004(16)
O27 0.0268(16) 0.0385(19) 0.0288(16) -0.0037(14) -0.0060(13) 0.0107(14)
O28 0.0367(18) 0.0355(18) 0.0217(15) -0.0164(13) -0.0071(13) 0.0103(14)
O29 0.0251(15) 0.0312(17) 0.0273(15) 0.0063(13) -0.0076(12) -0.0095(13)
O30 0.0289(16) 0.0306(17) 0.0359(17) 0.0192(14) -0.0111(13) -0.0099(13)
O31 0.0197(14) 0.0318(17) 0.0243(14) 0.0127(12) -0.0015(11) -0.0038(12)
O32 0.0153(12) 0.0166(13) 0.0167(12) 0.0034(10) 0.0004(10) -0.0006(10)
O33 0.0199(13) 0.0255(15) 0.0208(14) 0.0014(12) -0.0044(11) 0.0033(12)
O34 0.0146(12) 0.0215(14) 0.0161(12) 0.0012(11) -0.0006(10) -0.0001(11)
O35 0.0441(18) 0.0216(15) 0.0191(14) 0.0053(12) 0.0005(13) 0.0052(13)
O36 0.0214(14) 0.0259(15) 0.0177(13) 0.0036(12) -0.0025(11) -0.0070(12)
O37 0.0439(19) 0.0235(16) 0.0304(16) -0.0026(13) 0.0007(14) -0.0043(14)
O38 0.0146(12) 0.0180(13) 0.0134(12) -0.0014(10) 0.0005(10) -0.0005(10)
O39 0.0160(13) 0.0300(16) 0.0158(13) -0.0013(11) -0.0010(10) -0.0009(12)
O40 0.0135(13) 0.0409(18) 0.0298(15) 0.0008(14) 0.0036(11) 0.0034(13)
O41 0.0356(17) 0.0319(17) 0.0296(16) -0.0103(13) 0.0019(13) 0.0061(14)
O42 0.0165(14) 0.0385(19) 0.058(2) -0.0034(16) 0.0074(14) -0.0040(13)
O43 0.0178(13) 0.0232(15) 0.0158(12) 0.0006(11) -0.0002(10) 0.0033(11)
O44 0.0225(14) 0.0257(16) 0.0301(15) -0.0040(13) 0.0044(12) -0.0069(12)
O45 0.053(2) 0.0369(19) 0.0316(17) 0.0029(15) 0.0182(15) -0.0089(16)
O46 0.0153(12) 0.0141(13) 0.0146(12) 0.0023(10) 0.0012(10) 0.0028(10)
O47 0.0376(17) 0.0184(15) 0.0236(14) 0.0001(12) 0.0031(12) -0.0025(13)
O48 0.0194(13) 0.0220(14) 0.0179(13) 0.0024(11) -0.0023(10) 0.0054(11)
O49 0.056(2) 0.0279(17) 0.0290(16) 0.0108(14) 0.0068(15) 0.0009(16)
O50 0.0209(14) 0.0302(16) 0.0178(13) 0.0014(12) 0.0009(11) -0.0008(12)
O51 0.0150(12) 0.0237(14) 0.0150(12) 0.0026(11) -0.0013(10) 0.0001(11)
O52 0.0236(14) 0.0319(17) 0.0221(14) -0.0081(12) 0.0025(11) 0.0035(13)
O53 0.0192(14) 0.0411(19) 0.0298(16) -0.0009(14) -0.0001(12) 0.0084(13)
O54 0.0262(15) 0.0406(18) 0.0168(13) 0.0085(13) 0.0041(11) 0.0015(13)
O55 0.0181(14) 0.0441(19) 0.0298(16) 0.0016(14) 0.0037(12) -0.0036(13)
O56 0.0177(13) 0.0235(15) 0.0159(12) -0.0011(11) -0.0060(10) 0.0023(11)
O57 0.0146(14) 0.082(3) 0.0208(15) -0.0048(16) -0.0008(11) -0.0069(16)
O58 0.0195(15) 0.064(2) 0.0245(15) -0.0091(15) 0.0038(13) -0.0038(15)
O59 0.0300(16) 0.0216(15) 0.0343(16) -0.0013(13) -0.0110(13) 0.0046(13)
O60 0.0381(18) 0.0227(16) 0.0322(16) -0.0083(13) -0.0077(14) 0.0079(14)
O61 0.0247(15) 0.0317(17) 0.0247(15) -0.0072(13) -0.0020(12) -0.0067(13)
O62 0.0388(18) 0.0343(18) 0.0277(16) 0.0154(14) -0.0067(13) -0.0183(15)
O63 0.0238(16) 0.046(2) 0.0280(16) 0.0091(15) -0.0008(13) 0.0018(14)
Na1 0.0251(9) 0.0311(10) 0.0447(11) -0.0004(8) 0.0023(8) -0.0002(8)

loop_
_atom_type_symbol
_atom_type_description
_atom_type_scat_dispersion_real
_atom_type_scat_dispersion_imag
_atom_type_scat_source
C C 0.0033 0.0016 'International Tables Vol C Tables 4.2.6.8 and 6.1.1.4'
H H 0.0000 0.0000 'International Tables Vol C Tables 4.2.6.8 and 6.1.1.4'
N N 0.0061 0.0033 'International Tables Vol C Tables 4.2.6.8 and 6.1.1.4'
O O 0.0106 0.0060 'International Tables Vol C Tables 4.2.6.8 and 6.1.1.4'
Na Na 0.0362 0.0249 'International Tables Vol C Tables 4.2.6.8 and 6.1.1.4'
P P 0.1023 0.0942 'International Tables Vol C Tables 4.2.6.8 and 6.1.1.4'
Mn Mn 0.3368 0.7283 'International Tables Vol C Tables 4.2.6.8 and 6.1.1.4'
Mo Mo -1.6832 0.6857 'International Tables Vol C Tables 4.2.6.8 and 6.1.1.4'

loop_
_geom_angle_atom_site_label_1
_geom_angle_atom_site_label_2
_geom_angle_atom_site_label_3
_geom_angle
_geom_angle_site_symmetry_1
_geom_angle_site_symmetry_3
O6 Mo1 O2 106.08(13) . .
O6 Mo1 O3 103.68(13) . .
O2 Mo1 O3 95.65(11) . .
O6 Mo1 O5 94.85(13) . .
O2 Mo1 O5 85.10(11) . .
O3 Mo1 O5 160.41(11) . .
O6 Mo1 O4 97.62(13) . .
O2 Mo1 O4 154.99(11) . .
O3 Mo1 O4 86.23(10) . .
O5 Mo1 O4 85.05(11) . .
O6 Mo1 O1 168.85(12) . .
O2 Mo1 O1 83.12(10) . .
O3 Mo1 O1 81.22(9) . .
O5 Mo1 O1 79.43(10) . .
O4 Mo1 O1 72.49(9) . .
O6 Mo1 Mo2 102.04(10) . .
O2 Mo1 Mo2 48.42(8) . .
O3 Mo1 Mo2 48.94(7) . .
O5 Mo1 Mo2 133.24(8) . .
O4 Mo1 Mo2 134.03(7) . .
O1 Mo1 Mo2 88.75(6) . .
O10 Mo2 O2 106.28(13) . .
O10 Mo2 O3 101.26(12) . .
O2 Mo2 O3 95.40(10) . .
O10 Mo2 O8 94.79(13) . .
O2 Mo2 O8 86.99(11) . .
O3 Mo2 O8 162.35(11) . .
O10 Mo2 O9 97.77(13) . .
O2 Mo2 O9 154.94(11) . .
O3 Mo2 O9 86.57(10) . .
O8 Mo2 O9 84.03(11) . .
O10 Mo2 O7 169.65(12) . .
O2 Mo2 O7 83.18(10) . .
O3 Mo2 O7 81.63(9) . .
O8 Mo2 O7 81.31(10) . .
O9 Mo2 O7 72.37(9) . .
O10 Mo2 Mo1 100.33(10) . .
O2 Mo2 Mo1 48.21(8) . .
O3 Mo2 Mo1 48.90(7) . .
O8 Mo2 Mo1 135.09(8) . .
O9 Mo2 Mo1 134.31(7) . .
O7 Mo2 Mo1 89.08(6) . .
O14 Mo3 O12 106.15(13) . .
O14 Mo3 O11 101.96(12) . .
O12 Mo3 O11 95.29(10) . .
O14 Mo3 O13 93.98(12) . .
O12 Mo3 O13 85.93(11) . .
O11 Mo3 O13 162.95(11) . .
O14 Mo3 O9 98.33(12) . .
O12 Mo3 O9 153.84(11) . .
O11 Mo3 O9 88.40(10) . .
O13 Mo3 O9 83.29(10) . .
O14 Mo3 O7 169.94(12) . .
O12 Mo3 O7 82.78(10) . .
O11 Mo3 O7 81.42(9) . .
O13 Mo3 O7 81.87(10) . .
O9 Mo3 O7 72.15(9) . .
O14 Mo3 Mo4 100.97(10) . .
O12 Mo3 Mo4 47.93(8) . .
O11 Mo3 Mo4 48.99(7) . .
O13 Mo3 Mo4 133.76(8) . .
O9 Mo3 Mo4 135.93(7) . .
O7 Mo3 Mo4 88.43(6) . .
O18 Mo4 O12 105.39(13) . .
O18 Mo4 O11 102.72(12) . .
O12 Mo4 O11 95.07(10) . .
O18 Mo4 O17 95.02(13) . .
O12 Mo4 O17 87.23(11) . .
O11 Mo4 O17 160.77(11) . .
O18 Mo4 O16 98.01(12) . .
O12 Mo4 O16 155.83(11) . .
O11 Mo4 O16 85.49(10) . .
O17 Mo4 O16 84.72(10) . .
O18 Mo4 O15 169.60(12) . .
O12 Mo4 O15 83.16(10) . .
O11 Mo4 O15 82.06(9) . .
O17 Mo4 O15 79.26(10) . .
O16 Mo4 O15 72.96(9) . .
O18 Mo4 Mo3 100.95(10) . .
O12 Mo4 Mo3 47.94(8) . .
O11 Mo4 Mo3 48.77(7) . .
O17 Mo4 Mo3 134.90(8) . .
O16 Mo4 Mo3 133.23(7) . .
O15 Mo4 Mo3 89.16(6) . .
O22 Mo5 O20 105.06(13) . .
O22 Mo5 O19 102.53(12) . .
O20 Mo5 O19 95.27(11) . .
O22 Mo5 O21 96.68(13) . .
O20 Mo5 O21 86.08(11) . .
O19 Mo5 O21 159.65(10) . .
O22 Mo5 O16 98.12(12) . .
O20 Mo5 O16 155.75(10) . .
O19 Mo5 O16 86.45(10) . .
O21 Mo5 O16 84.22(11) . .
O22 Mo5 O15 169.70(12) . .
O20 Mo5 O15 83.74(10) . .
O19 Mo5 O15 81.62(9) . .
O21 Mo5 O15 78.34(10) . .
O16 Mo5 O15 72.55(9) . .
O22 Mo5 Mo6 100.95(11) . .
O20 Mo5 Mo6 47.71(8) . .
O19 Mo5 Mo6 49.08(7) . .
O21 Mo5 Mo6 133.34(8) . .
O16 Mo5 Mo6 134.35(7) . .
O15 Mo5 Mo6 88.91(6) . .
O23 Mo6 O20 105.73(13) . .
O23 Mo6 O19 102.67(12) . .
O20 Mo6 O19 95.37(11) . .
O23 Mo6 O31 95.58(12) . .
O20 Mo6 O31 85.34(11) . .
O19 Mo6 O31 160.77(10) . .
O23 Mo6 O4 97.62(12) . .
O20 Mo6 O4 155.17(10) . .
O19 Mo6 O4 87.51(10) . .
O31 Mo6 O4 84.08(11) . .
O23 Mo6 O1 169.15(12) . .
O20 Mo6 O1 84.19(10) . .
O19 Mo6 O1 80.35(9) . .
O31 Mo6 O1 80.60(10) . .
O4 Mo6 O1 71.96(9) . .
O23 Mo6 Mo5 101.58(10) . .
O20 Mo6 Mo5 48.02(8) . .
O19 Mo6 Mo5 48.87(7) . .
O31 Mo6 Mo5 133.04(8) . .
O4 Mo6 Mo5 135.10(7) . .
O1 Mo6 Mo5 88.30(6) . .
O37 Mo7 O33 105.91(14) . .
O37 Mo7 O34 103.30(13) . .
O33 Mo7 O34 95.50(10) . .
O37 Mo7 O35 95.40(13) . .
O33 Mo7 O35 84.73(11) . .
O34 Mo7 O35 160.42(11) . .
O37 Mo7 O36 99.04(13) . .
O33 Mo7 O36 153.99(11) . .
O34 Mo7 O36 85.68(10) . .
O35 Mo7 O36 85.72(11) . .
O37 Mo7 O32 169.75(12) . .
O33 Mo7 O32 81.68(10) . .
O34 Mo7 O32 82.46(10) . .
O35 Mo7 O32 78.20(10) . .
O36 Mo7 O32 72.70(10) . .
O37 Mo7 Mo8 101.46(10) . .
O33 Mo7 Mo8 48.24(8) . .
O34 Mo7 Mo8 49.02(7) . .
O35 Mo7 Mo8 132.72(9) . .
O36 Mo7 Mo8 133.38(7) . .
O32 Mo7 Mo8 88.73(6) . .
O41 Mo8 O33 106.44(13) . .
O41 Mo8 O34 102.65(13) . .
O33 Mo8 O34 95.40(10) . .
O41 Mo8 O40 95.11(13) . .
O33 Mo8 O40 84.88(11) . .
O34 Mo8 O40 161.35(11) . .
O41 Mo8 O39 97.63(13) . .
O33 Mo8 O39 154.64(11) . .
O34 Mo8 O39 86.87(10) . .
O40 Mo8 O39 85.14(11) . .
O41 Mo8 O38 168.71(12) . .
O33 Mo8 O38 83.66(10) . .
O34 Mo8 O38 80.96(10) . .
O40 Mo8 O38 80.53(10) . .
O39 Mo8 O38 71.72(10) . .
O41 Mo8 Mo7 101.37(11) . .
O33 Mo8 Mo7 48.11(8) . .
O34 Mo8 Mo7 49.04(7) . .
O40 Mo8 Mo7 132.81(8) . .
O39 Mo8 Mo7 134.72(7) . .
O38 Mo8 Mo7 89.10(6) . .
O45 Mo9 O44 106.52(14) . .
O45 Mo9 O43 101.26(14) . .
O44 Mo9 O43 95.16(11) . .
O45 Mo9 O42 96.89(15) . .
O44 Mo9 O42 85.64(12) . .
O43 Mo9 O42 160.78(12) . .
O45 Mo9 O39 97.22(13) . .
O44 Mo9 O39 155.04(11) . .
O43 Mo9 O39 87.50(10) . .
O42 Mo9 O39 83.97(11) . .
O45 Mo9 O38 168.63(13) . .
O44 Mo9 O38 84.39(10) . .
O43 Mo9 O38 80.47(10) . .
O42 Mo9 O38 80.50(11) . .
O39 Mo9 O38 71.55(9) . .
O45 Mo9 Mo10 101.18(12) . .
O44 Mo9 Mo10 47.87(8) . .
O43 Mo9 Mo10 48.77(8) . .
O42 Mo9 Mo10 133.17(9) . .
O39 Mo9 Mo10 134.94(7) . .
O38 Mo9 Mo10 88.45(6) . .
O49 Mo10 O44 106.02(14) . .
O49 Mo10 O43 102.63(13) . .
O44 Mo10 O43 94.96(11) . .
O49 Mo10 O47 96.02(14) . .
O44 Mo10 O47 86.28(12) . .
O43 Mo10 O47 160.14(11) . .
O49 Mo10 O48 97.77(14) . .
O44 Mo10 O48 155.25(11) . .
O43 Mo10 O48 86.26(10) . .
O47 Mo10 O48 84.52(11) . .
O49 Mo10 O46 168.71(13) . .
O44 Mo10 O46 83.62(10) . .
O43 Mo10 O46 81.96(10) . .
O47 Mo10 O46 78.48(10) . .
O48 Mo10 O46 72.05(9) . .
O49 Mo10 Mo9 101.84(11) . .
O44 Mo10 Mo9 47.65(8) . .
O43 Mo10 Mo9 48.79(7) . .
O47 Mo10 Mo9 133.52(8) . .
O48 Mo10 Mo9 133.75(7) . .
O46 Mo10 Mo9 88.96(6) . .
O53 Mo11 O50 105.26(13) . .
O53 Mo11 O51 102.22(13) . .
O50 Mo11 O51 95.67(11) . .
O53 Mo11 O52 96.60(13) . .
O50 Mo11 O52 85.76(11) . .
O51 Mo11 O52 160.01(10) . .
O53 Mo11 O48 96.97(12) . .
O50 Mo11 O48 156.80(10) . .
O51 Mo11 O48 85.88(10) . .
O52 Mo11 O48 85.17(11) . .
O53 Mo11 O46 168.98(12) . .
O50 Mo11 O46 84.53(10) . .
O51 Mo11 O46 81.46(9) . .
O52 Mo11 O46 78.82(10) . .
O48 Mo11 O46 72.78(9) . .
O53 Mo11 Mo12 100.67(11) . .
O50 Mo11 Mo12 48.17(8) . .
O51 Mo11 Mo12 49.08(7) . .
O52 Mo11 Mo12 133.55(8) . .
O48 Mo11 Mo12 134.07(7) . .
O46 Mo11 Mo12 89.61(6) . .
O55 Mo12 O50 105.14(13) . .
O55 Mo12 O51 101.64(12) . .
O50 Mo12 O51 95.53(11) . .
O55 Mo12 O54 94.84(13) . .
O50 Mo12 O54 87.07(12) . .
O51 Mo12 O54 161.97(11) . .
O55 Mo12 O36 99.22(13) . .
O50 Mo12 O36 154.40(11) . .
O51 Mo12 O36 87.05(10) . .
O54 Mo12 O36 83.11(11) . .
O55 Mo12 O32 171.27(13) . .
O50 Mo12 O32 82.59(10) . .
O51 Mo12 O32 81.32(9) . .
O54 Mo12 O32 81.33(10) . .
O36 Mo12 O32 72.61(10) . .
O55 Mo12 Mo11 100.13(11) . .
O50 Mo12 Mo11 48.20(8) . .
O51 Mo12 Mo11 48.91(8) . .
O54 Mo12 Mo11 135.10(9) . .
O36 Mo12 Mo11 134.59(7) . .
O32 Mo12 Mo11 88.03(6) . .
O29 Mn1 O56 104.14(11) . .
O29 Mn1 O59 87.48(12) . .
O56 Mn1 O59 102.03(10) . .
O29 Mn1 O24 92.48(11) . .
O56 Mn1 O24 79.65(10) . .
O59 Mn1 O24 178.28(11) . .
O29 Mn1 O63 156.38(12) . .
O56 Mn1 O63 99.15(12) . .
O59 Mn1 O63 83.83(12) . .
O24 Mn1 O63 95.56(11) . .
O29 Mn1 Na1 111.28(9) . .
O56 Mn1 Na1 41.90(8) . .
O59 Mn1 Na1 141.35(8) . .
O24 Mn1 Na1 40.15(7) . .
O63 Mn1 Na1 88.76(10) . .
O19 Mn2 O19 180.0 3_666 .
O19 Mn2 O11 95.84(9) 3_666 3_666
O19 Mn2 O11 84.16(9) . 3_666
O19 Mn2 O11 84.16(9) 3_666 .
O19 Mn2 O11 95.84(9) . .
O11 Mn2 O11 180.0 3_666 .
O19 Mn2 O3 96.55(9) 3_666 3_666
O19 Mn2 O3 83.45(9) . 3_666
O11 Mn2 O3 97.65(9) 3_666 3_666
O11 Mn2 O3 82.35(9) . 3_666
O19 Mn2 O3 83.45(9) 3_666 .
O19 Mn2 O3 96.55(9) . .
O11 Mn2 O3 82.35(9) 3_666 .
O11 Mn2 O3 97.65(9) . .
O3 Mn2 O3 180.00(8) 3_666 .
O43 Mn3 O43 180.0 . 3_565
O43 Mn3 O51 83.83(9) . 3_565
O43 Mn3 O51 96.17(9) 3_565 3_565
O43 Mn3 O51 96.17(9) . .
O43 Mn3 O51 83.83(9) 3_565 .
O51 Mn3 O51 180.0 3_565 .
O43 Mn3 O34 82.14(9) . 3_565
O43 Mn3 O34 97.86(9) 3_565 3_565
O51 Mn3 O34 95.23(9) 3_565 3_565
O51 Mn3 O34 84.77(9) . 3_565
O43 Mn3 O34 97.86(9) . .
O43 Mn3 O34 82.14(9) 3_565 .
O51 Mn3 O34 84.77(9) 3_565 .
O51 Mn3 O34 95.23(9) . .
O34 Mn3 O34 180.00(8) 3_565 .
O24 P1 O15 112.50(14) . .
O24 P1 O1 111.05(14) . .
O15 P1 O1 106.86(14) . .
O24 P1 O7 110.92(14) . .
O15 P1 O7 107.44(14) . .
O1 P1 O7 107.83(14) . .
O25 P2 O8 110.74(19) . .
O25 P2 O26 108.7(2) . .
O8 P2 O26 108.29(18) . .
O25 P2 O13 110.16(17) . .
O8 P2 O13 112.44(15) . .
O26 P2 O13 106.38(18) . .
O27 P3 O28 107.84(16) . .
O27 P3 O21 111.84(18) . .
O28 P3 O21 106.97(17) . .
O27 P3 O17 111.98(17) . .
O28 P3 O17 107.69(17) . .
O21 P3 O17 110.27(15) . .
O29 P4 O30 107.14(16) . .
O29 P4 O31 112.18(17) . .
O30 P4 O31 107.31(16) . .
O29 P4 O5 112.22(17) . .
O30 P4 O5 108.27(17) . .
O31 P4 O5 109.51(15) . .
O56 P5 O38 109.63(14) . .
O56 P5 O46 112.22(15) . .
O38 P5 O46 108.04(14) . .
O56 P5 O32 111.23(14) . .
O38 P5 O32 108.03(14) . .
O46 P5 O32 107.54(14) . .
O56 P5 Na1 44.87(11) . .
O38 P5 Na1 101.90(10) . .
O46 P5 Na1 148.03(10) . .
O32 P5 Na1 72.54(10) . .
O42 P6 O57 109.5(2) . .
O42 P6 O40 111.39(16) . .
O57 P6 O40 108.10(18) . .
O42 P6 O58 110.0(2) . .
O57 P6 O58 109.88(17) . .
O40 P6 O58 107.88(18) . .
O59 P7 O47 112.84(17) . .
O59 P7 O52 114.52(17) . .
O47 P7 O52 110.08(16) . .
O59 P7 O60 104.58(16) . .
O47 P7 O60 107.95(17) . .
O52 P7 O60 106.31(17) . .
O62 P8 O35 112.63(18) . .
O62 P8 O54 110.72(18) . .
O35 P8 O54 112.64(15) . .
O62 P8 O61 107.25(17) . .
O35 P8 O61 104.39(17) . .
O54 P8 O61 108.81(17) . .
O62 P8 Na1 128.70(13) . .
O35 P8 Na1 66.34(12) . .
O54 P8 Na1 116.39(12) . .
O61 P8 Na1 38.82(11) . .
P1 O1 Mo1 125.36(14) . .
P1 O1 Mo6 128.13(14) . .
Mo1 O1 Mo6 101.73(9) . .
Mo1 O2 Mo2 83.37(10) . .
Mo1 O3 Mo2 82.16(9) . .
Mo1 O3 Mn2 133.42(12) . .
Mo2 O3 Mn2 132.30(12) . .
Mo1 O4 Mo6 112.80(11) . .
P4 O5 Mo1 132.37(17) . .
P1 O7 Mo2 125.40(14) . .
P1 O7 Mo3 127.41(14) . .
Mo2 O7 Mo3 102.14(9) . .
P2 O8 Mo2 136.60(17) . .
Mo3 O9 Mo2 112.44(11) . .
Mo3 O11 Mo4 82.24(9) . .
Mo3 O11 Mn2 131.98(12) . .
Mo4 O11 Mn2 135.03(12) . .
Mo4 O12 Mo3 84.13(10) . .
P2 O13 Mo3 136.84(17) . .
P1 O15 Mo4 125.83(14) . .
P1 O15 Mo5 126.20(14) . .
Mo4 O15 Mo5 100.03(9) . .
Mo5 O16 Mo4 113.79(11) . .
P3 O17 Mo4 132.58(16) . .
Mo5 O19 Mo6 82.06(9) . .
Mo5 O19 Mn2 134.49(13) . .
Mo6 O19 Mn2 133.48(13) . .
Mo6 O20 Mo5 84.27(10) . .
P3 O21 Mo5 135.09(16) . .
P1 O24 Mn1 127.67(15) . .
P1 O24 Na1 127.74(15) . .
Mn1 O24 Na1 104.57(10) . .
P3 O27 Na1 142.11(19) . .
P4 O29 Mn1 135.54(18) . .
P4 O31 Mo6 131.40(16) . .
P5 O32 Mo7 124.98(14) . .
P5 O32 Mo12 126.92(14) . .
Mo7 O32 Mo12 100.16(9) . .
Mo7 O33 Mo8 83.64(10) . .
Mo7 O33 Na1 109.76(11) . .
Mo8 O33 Na1 140.48(14) . .
Mo8 O34 Mo7 81.94(9) . .
Mo8 O34 Mn3 131.58(13) . .
Mo7 O34 Mn3 134.14(12) . .
P8 O35 Mo7 135.72(17) . .
Mo12 O36 Mo7 113.70(12) . .
P5 O38 Mo8 126.41(14) . .
P5 O38 Mo9 126.91(14) . .
Mo8 O38 Mo9 103.11(9) . .
Mo9 O39 Mo8 112.44(11) . .
P6 O40 Mo8 132.76(17) . .
P6 O42 Mo9 134.83(19) . .
Mo10 O43 Mo9 82.44(10) . .
Mo10 O43 Mn3 134.12(13) . .
Mo9 O43 Mn3 132.78(13) . .
Mo9 O44 Mo10 84.48(11) . .
P5 O46 Mo11 126.92(14) . .
P5 O46 Mo10 124.88(13) . .
Mo11 O46 Mo10 101.12(9) . .
P7 O47 Mo10 133.07(17) . .
Mo11 O48 Mo10 113.25(11) . .
Mo12 O50 Mo11 83.63(10) . .
Mo11 O51 Mo12 82.00(9) . .
Mo11 O51 Mn3 134.01(13) . .
Mo12 O51 Mn3 134.30(13) . .
P7 O52 Mo11 132.11(16) . .
P8 O54 Mo12 135.94(16) . .
P5 O56 Mn1 134.16(16) . .
P5 O56 Na1 109.60(14) . .
Mn1 O56 Na1 103.37(11) . .
P7 O59 Mn1 149.71(18) . .
P8 O61 Na1 115.90(16) . .
O27 Na1 O61 141.59(14) . .
O27 Na1 O24 93.85(11) . .
O61 Na1 O24 92.68(11) . .
O27 Na1 O56 116.60(12) . .
O61 Na1 O56 100.92(12) . .
O24 Na1 O56 68.07(10) . .
O27 Na1 O33 86.20(11) . .
O61 Na1 O33 106.81(11) . .
O24 Na1 O33 148.34(11) . .
O56 Na1 O33 83.60(10) . .
O27 Na1 P5 124.05(10) . .
O61 Na1 P5 93.35(9) . .
O24 Na1 P5 92.62(8) . .
O56 Na1 P5 25.54(6) . .
O33 Na1 P5 62.20(7) . .
O27 Na1 P8 139.05(11) . .
O61 Na1 P8 25.28(7) . .
O24 Na1 P8 116.34(9) . .
O56 Na1 P8 100.73(8) . .
O33 Na1 P8 81.64(7) . .
P5 Na1 P8 83.65(5) . .
O27 Na1 Mn1 116.33(10) . .
O61 Na1 Mn1 89.57(9) . .
O24 Na1 Mn1 35.29(6) . .
O56 Na1 Mn1 34.73(6) . .
O33 Na1 Mn1 118.33(8) . .
P5 Na1 Mn1 57.71(3) . .
P8 Na1 Mn1 103.81(5) . .

loop_
_geom_bond_atom_site_label_1
_geom_bond_atom_site_label_2
_geom_bond_distance
_geom_bond_site_symmetry_2
Mo1 O6 1.674(3) .
Mo1 O2 1.945(3) .
Mo1 O3 1.971(2) .
Mo1 O5 2.069(3) .
Mo1 O4 2.107(3) .
Mo1 O1 2.254(2) .
Mo1 Mo2 2.5916(5) .
Mo2 O10 1.677(3) .
Mo2 O2 1.952(3) .
Mo2 O3 1.973(2) .
Mo2 O8 2.072(3) .
Mo2 O9 2.110(3) .
Mo2 O7 2.245(2) .
Mo3 O14 1.677(3) .
Mo3 O12 1.937(3) .
Mo3 O11 1.970(2) .
Mo3 O13 2.061(3) .
Mo3 O9 2.106(3) .
Mo3 O7 2.259(2) .
Mo3 Mo4 2.5951(5) .
Mo4 O18 1.675(3) .
Mo4 O12 1.937(3) .
Mo4 O11 1.976(2) .
Mo4 O17 2.078(3) .
Mo4 O16 2.103(3) .
Mo4 O15 2.280(2) .
Mo5 O22 1.677(3) .
Mo5 O20 1.942(3) .
Mo5 O19 1.977(2) .
Mo5 O21 2.053(3) .
Mo5 O16 2.093(3) .
Mo5 O15 2.308(2) .
Mo5 Mo6 2.5995(6) .
Mo6 O23 1.682(3) .
Mo6 O20 1.933(3) .
Mo6 O19 1.983(2) .
Mo6 O31 2.066(3) .
Mo6 O4 2.111(3) .
Mo6 O1 2.275(2) .
Mo7 O37 1.676(3) .
Mo7 O33 1.938(3) .
Mo7 O34 1.973(2) .
Mo7 O35 2.097(3) .
Mo7 O36 2.101(3) .
Mo7 O32 2.291(3) .
Mo7 Mo8 2.5873(5) .
Mo8 O41 1.676(3) .
Mo8 O33 1.942(3) .
Mo8 O34 1.973(2) .
Mo8 O40 2.063(3) .
Mo8 O39 2.121(3) .
Mo8 O38 2.244(2) .
Mo9 O45 1.673(3) .
Mo9 O44 1.933(3) .
Mo9 O43 1.976(3) .
Mo9 O42 2.052(3) .
Mo9 O39 2.118(3) .
Mo9 O38 2.255(2) .
Mo9 Mo10 2.6034(5) .
Mo10 O49 1.667(3) .
Mo10 O44 1.940(3) .
Mo10 O43 1.975(3) .
Mo10 O47 2.062(3) .
Mo10 O48 2.105(3) .
Mo10 O46 2.294(2) .
Mo11 O53 1.681(3) .
Mo11 O50 1.944(3) .
Mo11 O51 1.972(3) .
Mo11 O52 2.070(3) .
Mo11 O48 2.105(3) .
Mo11 O46 2.258(2) .
Mo11 Mo12 2.5913(6) .
Mo12 O55 1.679(3) .
Mo12 O50 1.943(3) .
Mo12 O51 1.977(2) .
Mo12 O54 2.058(3) .
Mo12 O36 2.101(3) .
Mo12 O32 2.296(2) .
Mn1 O29 2.090(3) .
Mn1 O56 2.102(3) .
Mn1 O59 2.123(3) .
Mn1 O24 2.143(3) .
Mn1 O63 2.161(3) .
Mn1 Na1 3.590(2) .
Mn2 O19 2.198(2) 3_666
Mn2 O19 2.198(2) .
Mn2 O11 2.202(2) 3_666
Mn2 O11 2.202(2) .
Mn2 O3 2.249(2) 3_666
Mn2 O3 2.249(2) .
Mn3 O43 2.193(3) .
Mn3 O43 2.194(3) 3_565
Mn3 O51 2.226(2) 3_565
Mn3 O51 2.226(2) .
Mn3 O34 2.269(3) 3_565
Mn3 O34 2.269(3) .
P1 O24 1.502(2) .
P1 O15 1.549(3) .
P1 O1 1.549(3) .
P1 O7 1.552(2) .
P2 O25 1.513(3) .
P2 O8 1.527(3) .
P2 O26 1.534(3) .
P2 O13 1.537(3) .
P3 O27 1.510(3) .
P3 O28 1.532(3) .
P3 O21 1.536(3) .
P3 O17 1.547(3) .
P4 O29 1.514(3) .
P4 O30 1.538(3) .
P4 O31 1.541(3) .
P4 O5 1.544(3) .
P5 O56 1.506(2) .
P5 O38 1.545(2) .
P5 O46 1.547(3) .
P5 O32 1.549(3) .
P5 Na1 3.291(2) .
P6 O42 1.529(3) .
P6 O57 1.530(3) .
P6 O40 1.533(3) .
P6 O58 1.545(3) .
P7 O59 1.500(3) .
P7 O47 1.533(3) .
P7 O52 1.537(3) .
P7 O60 1.568(3) .
P8 O62 1.501(3) .
P8 O35 1.522(3) .
P8 O54 1.529(3) .
P8 O61 1.569(3) .
P8 Na1 3.304(2) .
O24 Na1 2.392(3) .
O27 Na1 2.281(3) .
O33 Na1 2.767(3) .
O56 Na1 2.464(3) .
O61 Na1 2.302(3) .
